data_4088072
loop_
_publ_author_name
'Belli, Roman G.'
'Burton, Krista M. E.'
'Rufh, Stephanie A.'
'McDonald, Robert'
'Rosenberg, Lisa'

_publ_section_title
;
 Inner- and Outer-Sphere Roles of Ruthenium Phosphido Complexes in the
 Hydrophosphination of Alkenes
;
_journal_issue 23
_journal_name_full Organometallics
_journal_page_first 5637
_journal_paper_doi 10.1021/acs.organomet.5b00835
_journal_volume 34
_journal_year 2015
_chemical_formula_moiety 'C46 H38 N P2 Ru, C24 B F20'
_chemical_formula_sum 'C70 H38 B F20 N P2 Ru'
_chemical_formula_weight 1446.83
_space_group_crystal_system triclinic
_space_group_IT_number 2
_space_group_name_Hall '-P 1'
_space_group_name_H-M_alt 'P -1'
_atom_sites_solution_hydrogens mixed
_audit_creation_method SHELXL-2014/7
_cell_angle_alpha 100.0631(5)
_cell_angle_beta 105.0829(5)
_cell_angle_gamma 94.3895(5)
_cell_formula_units_Z 2
_cell_length_a 13.0253(5)
_cell_length_b 13.4007(5)
_cell_length_c 18.4817(7)
_cell_measurement_reflns_used 9720
_cell_measurement_temperature 193(2)
_cell_measurement_theta_max 25.99
_cell_measurement_theta_min 2.26
_cell_volume 3041.5(2)
_computing_cell_refinement 'Bruker SAINT'
_computing_data_collection 'Bruker APEX2'
_computing_data_reduction 'Bruker SAINT'
_computing_molecular_graphics 'Bruker SHELXTL'
_computing_publication_material 'Bruker SHELXTL'
_computing_structure_refinement 'SHELXL-2014/7 (Sheldrick, 2014)'
_computing_structure_solution 'DIRDIF-2008 (Beurskens et al., 2008)'
_diffrn_ambient_temperature 193(2)
_diffrn_measured_fraction_theta_full 0.998
_diffrn_measured_fraction_theta_max 0.962
_diffrn_measurement_device_type 'Bruker APEX-II CCD'
_diffrn_measurement_method '\w scans'
_diffrn_radiation_type MoK\a
_diffrn_radiation_wavelength 0.71073
_diffrn_reflns_av_R_equivalents 0.0198
_diffrn_reflns_av_unetI/netI 0.0321
_diffrn_reflns_Laue_measured_fraction_full 0.998
_diffrn_reflns_Laue_measured_fraction_max 0.962
_diffrn_reflns_limit_h_max 17
_diffrn_reflns_limit_h_min -17
_diffrn_reflns_limit_k_max 17
_diffrn_reflns_limit_k_min -17
_diffrn_reflns_limit_l_max 24
_diffrn_reflns_limit_l_min -24
_diffrn_reflns_number 27382
_diffrn_reflns_point_group_measured_fraction_full 0.998
_diffrn_reflns_point_group_measured_fraction_max 0.962
_diffrn_reflns_theta_full 25.242
_diffrn_reflns_theta_max 28.380
_diffrn_reflns_theta_min 1.165
_exptl_absorpt_coefficient_mu 0.417
_exptl_absorpt_correction_T_max 0.9823
_exptl_absorpt_correction_T_min 0.9063
_exptl_absorpt_correction_type numerical
_exptl_absorpt_process_details 'SADABS 2014/5'
_exptl_crystal_colour yellow
_exptl_crystal_density_diffrn 1.580
_exptl_crystal_description fragment
_exptl_crystal_F_000 1448
_exptl_crystal_size_max 0.373
_exptl_crystal_size_mid 0.220
_exptl_crystal_size_min 0.211
_refine_diff_density_max 0.895
_refine_diff_density_min -0.742
_refine_diff_density_rms 0.057
_refine_ls_extinction_method none
_refine_ls_goodness_of_fit_ref 1.050
_refine_ls_hydrogen_treatment mixed
_refine_ls_matrix_type full
_refine_ls_number_parameters 860
_refine_ls_number_reflns 14662
_refine_ls_number_restraints 0
_refine_ls_restrained_S_all 1.050
_refine_ls_R_factor_all 0.0443
_refine_ls_R_factor_gt 0.0360
_refine_ls_shift/su_max 0.001
_refine_ls_shift/su_mean 0.000
_refine_ls_structure_factor_coef Fsqd
_refine_ls_weighting_details 'w=1/[\s^2^(Fo^2^)+(0.0408P)^2^+1.1250P] where P=(Fo^2^+2Fc^2^)/3'
_refine_ls_weighting_scheme calc
_refine_ls_wR_factor_gt 0.0862
_refine_ls_wR_factor_ref 0.0920
_reflns_Friedel_coverage 0.000
_reflns_number_gt 12370
_reflns_number_total 14662
_reflns_threshold_expression 'I > 2\s(I)'
_cod_data_source_file om5b00835_si_001.cif
_cod_data_source_block 7
_cod_database_code 4088072
_shelx_shelxl_version_number 2014/7
_shelx_space_group_comment
; 
The symmetry employed for this shelxl refinement is uniquely defined 
by the following loop, which should always be used as a source of 
symmetry information in preference to the above space-group names. 
They are only intended as comments. 
;
_shelx_estimated_absorpt_t_min 0.860
_shelx_estimated_absorpt_t_max 0.917

loop_
_space_group_symop_operation_xyz
'x, y, z'
'-x, -y, -z'

loop_
_atom_site_label
_atom_site_type_symbol
_atom_site_fract_x
_atom_site_fract_y
_atom_site_fract_z
_atom_site_U_iso_or_equiv
_atom_site_adp_type
_atom_site_occupancy
_atom_site_site_symmetry_order
_atom_site_calc_flag
_atom_site_refinement_flags_posn
_atom_site_refinement_flags_adp
Ru Ru 0.30335(2) 0.12397(2) 0.35624(2) 0.02768(5) Uani 1 1 d . .
P1 P 0.31470(4) 0.29905(4) 0.36465(3) 0.03236(11) Uani 1 1 d . .
H1P H 0.3860(17) 0.3420(16) 0.3350(12) 0.035(6) Uiso 1 1 d . .
P2 P 0.41959(4) 0.10578(4) 0.28225(3) 0.02778(10) Uani 1 1 d . .
N N 0.17872(13) 0.10048(13) 0.25993(9) 0.0321(4) Uani 1 1 d . .
C1 C 0.38181(17) 0.12506(18) 0.47643(12) 0.0412(5) Uani 1 1 d . .
H1 H 0.4427 0.1759 0.5107 0.049 Uiso 1 1 calc R U
C2 C 0.39117(17) 0.03076(18) 0.43197(13) 0.0419(5) Uani 1 1 d . .
H2 H 0.4602 0.0046 0.4291 0.050 Uiso 1 1 calc R U
C3 C 0.28790(17) -0.02308(16) 0.39558(12) 0.0376(5) Uani 1 1 d . .
H3 H 0.2715 -0.0929 0.3623 0.045 Uiso 1 1 calc R U
C3A C 0.21199(16) 0.03461(16) 0.42214(11) 0.0345(4) Uani 1 1 d . .
C4 C 0.09946(18) 0.0150(2) 0.40573(14) 0.0473(6) Uani 1 1 d . .
H4 H 0.0608 -0.0444 0.3702 0.057 Uiso 1 1 calc R U
C5 C 0.0482(2) 0.0819(3) 0.44142(17) 0.0633(8) Uani 1 1 d . .
H5 H -0.0274 0.0685 0.4314 0.076 Uiso 1 1 calc R U
C6 C 0.1034(3) 0.1714(3) 0.49339(17) 0.0666(8) Uani 1 1 d . .
H6 H 0.0641 0.2162 0.5180 0.080 Uiso 1 1 calc R U
C7 C 0.2124(2) 0.19570(19) 0.50943(13) 0.0526(6) Uani 1 1 d . .
H7 H 0.2485 0.2571 0.5437 0.063 Uiso 1 1 calc R U
C7A C 0.26931(18) 0.12657(16) 0.47333(11) 0.0369(5) Uani 1 1 d . .
C10 C 0.10732(16) 0.08862(16) 0.20621(12) 0.0334(4) Uani 1 1 d . .
C11 C 0.02152(15) 0.07863(16) 0.13705(11) 0.0321(4) Uani 1 1 d . .
C12 C -0.00111(19) 0.16590(17) 0.10731(12) 0.0418(5) Uani 1 1 d . .
H12 H 0.0380 0.2307 0.1330 0.050 Uiso 1 1 calc R U
C13 C -0.0815(2) 0.15642(19) 0.03972(13) 0.0473(6) Uani 1 1 d . .
H13 H -0.0977 0.2151 0.0187 0.057 Uiso 1 1 calc R U
C14 C -0.13811(17) 0.06211(19) 0.00286(12) 0.0423(5) Uani 1 1 d . .
H14 H -0.1937 0.0565 -0.0432 0.051 Uiso 1 1 calc R U
C15 C -0.11498(16) -0.02429(18) 0.03197(12) 0.0378(5) Uani 1 1 d . .
H15 H -0.1540 -0.0889 0.0056 0.045 Uiso 1 1 calc R U
C16 C -0.03482(15) -0.01679(17) 0.09972(11) 0.0345(4) Uani 1 1 d . .
H16 H -0.0187 -0.0758 0.1202 0.041 Uiso 1 1 calc R U
C21 C 0.19550(19) 0.34683(17) 0.31402(12) 0.0413(5) Uani 1 1 d . .
C22 C 0.0961(2) 0.3102(2) 0.32004(15) 0.0524(6) Uani 1 1 d . .
H22 H 0.0909 0.2594 0.3494 0.063 Uiso 1 1 calc R U
C23 C 0.0041(2) 0.3474(3) 0.28324(17) 0.0708(9) Uani 1 1 d . .
H23 H -0.0636 0.3236 0.2885 0.085 Uiso 1 1 calc R U
C24 C 0.0116(3) 0.4189(3) 0.23917(17) 0.0790(11) Uani 1 1 d . .
H24 H -0.0513 0.4441 0.2138 0.095 Uiso 1 1 calc R U
C25 C 0.1096(3) 0.4543(2) 0.23150(15) 0.0738(10) Uani 1 1 d . .
H25 H 0.1137 0.5030 0.2003 0.089 Uiso 1 1 calc R U
C26 C 0.2021(2) 0.41910(19) 0.26907(13) 0.0543(6) Uani 1 1 d . .
H26 H 0.2697 0.4441 0.2642 0.065 Uiso 1 1 calc R U
C31 C 0.35238(18) 0.38059(15) 0.46050(12) 0.0371(4) Uani 1 1 d . .
C32 C 0.45309(19) 0.37859(17) 0.51019(13) 0.0422(5) Uani 1 1 d . .
H32 H 0.5015 0.3369 0.4932 0.051 Uiso 1 1 calc R U
C33 C 0.4833(2) 0.43661(19) 0.58387(14) 0.0509(6) Uani 1 1 d . .
H33 H 0.5519 0.4343 0.6171 0.061 Uiso 1 1 calc R U
C34 C 0.4142(2) 0.4977(2) 0.60918(15) 0.0572(7) Uani 1 1 d . .
H34 H 0.4345 0.5365 0.6600 0.069 Uiso 1 1 calc R U
C35 C 0.3150(2) 0.50237(19) 0.56012(15) 0.0565(7) Uani 1 1 d . .
H35 H 0.2677 0.5453 0.5772 0.068 Uiso 1 1 calc R U
C36 C 0.2840(2) 0.44453(17) 0.48591(14) 0.0461(5) Uani 1 1 d . .
H36 H 0.2161 0.4487 0.4525 0.055 Uiso 1 1 calc R U
C41 C 0.39036(15) -0.01367(15) 0.21015(11) 0.0317(4) Uani 1 1 d . .
C42 C 0.31066(17) -0.08946(16) 0.20874(12) 0.0380(5) Uani 1 1 d . .
H42 H 0.2719 -0.0797 0.2459 0.046 Uiso 1 1 calc R U
C43 C 0.28661(19) -0.17943(17) 0.15381(13) 0.0437(5) Uani 1 1 d . .
H43 H 0.2319 -0.2307 0.1535 0.052 Uiso 1 1 calc R U
C44 C 0.34267(19) -0.19383(17) 0.09975(13) 0.0452(5) Uani 1 1 d . .
H44 H 0.3274 -0.2557 0.0627 0.054 Uiso 1 1 calc R U
C45 C 0.42085(19) -0.11868(19) 0.09940(14) 0.0472(6) Uani 1 1 d . .
H45 H 0.4581 -0.1284 0.0614 0.057 Uiso 1 1 calc R U
C46 C 0.44536(17) -0.02884(18) 0.15444(13) 0.0416(5) Uani 1 1 d . .
H46 H 0.4997 0.0224 0.1541 0.050 Uiso 1 1 calc R U
C51 C 0.55606(15) 0.10871(15) 0.34153(11) 0.0302(4) Uani 1 1 d . .
C52 C 0.60228(17) 0.20018(17) 0.39301(14) 0.0436(5) Uani 1 1 d . .
H52 H 0.5648 0.2582 0.3925 0.052 Uiso 1 1 calc R U
C53 C 0.70183(18) 0.20725(19) 0.44468(14) 0.0493(6) Uani 1 1 d . .
H53 H 0.7327 0.2699 0.4793 0.059 Uiso 1 1 calc R U
C54 C 0.75628(16) 0.12294(19) 0.44578(13) 0.0434(5) Uani 1 1 d . .
H54 H 0.8244 0.1274 0.4817 0.052 Uiso 1 1 calc R U
C55 C 0.71255(17) 0.03244(18) 0.39513(13) 0.0400(5) Uani 1 1 d . .
H55 H 0.7508 -0.0251 0.3958 0.048 Uiso 1 1 calc R U
C56 C 0.61207(16) 0.02491(16) 0.34269(12) 0.0335(4) Uani 1 1 d . .
H56 H 0.5821 -0.0377 0.3078 0.040 Uiso 1 1 calc R U
C61 C 0.43675(16) 0.19922(15) 0.22330(12) 0.0340(4) Uani 1 1 d . .
C62 C 0.34674(19) 0.23075(19) 0.17848(13) 0.0455(5) Uani 1 1 d . .
H62 H 0.2778 0.2082 0.1823 0.055 Uiso 1 1 calc R U
C63 C 0.3558(2) 0.2943(2) 0.12849(14) 0.0552(6) Uani 1 1 d . .
H63 H 0.2933 0.3141 0.0977 0.066 Uiso 1 1 calc R U
C64 C 0.4554(2) 0.32880(19) 0.12331(15) 0.0558(7) Uani 1 1 d . .
H64 H 0.4616 0.3729 0.0892 0.067 Uiso 1 1 calc R U
C65 C 0.5456(2) 0.2995(2) 0.16731(17) 0.0591(7) Uani 1 1 d . .
H65 H 0.6143 0.3232 0.1636 0.071 Uiso 1 1 calc R U
C66 C 0.53654(19) 0.23515(18) 0.21741(15) 0.0480(6) Uani 1 1 d . .
H66 H 0.5994 0.2155 0.2480 0.058 Uiso 1 1 calc R U
F72 F 0.43593(10) 0.42939(10) 0.92555(7) 0.0457(3) Uani 1 1 d . .
F73 F 0.62532(10) 0.45721(11) 0.89983(9) 0.0567(4) Uani 1 1 d . .
F74 F 0.65809(11) 0.36663(12) 0.76553(10) 0.0612(4) Uani 1 1 d . .
F75 F 0.49670(12) 0.23452(12) 0.65989(8) 0.0552(4) Uani 1 1 d . .
F76 F 0.30451(10) 0.20588(10) 0.68390(7) 0.0433(3) Uani 1 1 d . .
F82 F 0.14589(11) 0.24608(10) 0.94675(8) 0.0467(3) Uani 1 1 d . .
F83 F 0.09485(12) 0.38402(13) 1.04697(8) 0.0586(4) Uani 1 1 d . .
F84 F 0.12580(12) 0.58704(12) 1.04472(8) 0.0620(4) Uani 1 1 d . .
F85 F 0.21008(12) 0.64668(10) 0.93548(9) 0.0574(4) Uani 1 1 d . .
F86 F 0.26329(10) 0.50988(9) 0.83486(7) 0.0429(3) Uani 1 1 d . .
F92 F 0.36074(10) 0.22518(10) 0.94717(7) 0.0459(3) Uani 1 1 d . .
F93 F 0.38106(12) 0.03477(13) 0.96756(9) 0.0642(4) Uani 1 1 d . .
F94 F 0.27487(14) -0.12805(11) 0.85534(11) 0.0740(5) Uani 1 1 d . .
F95 F 0.14428(13) -0.09440(11) 0.72285(10) 0.0669(4) Uani 1 1 d . .
F96 F 0.12235(10) 0.09359(10) 0.70147(8) 0.0483(3) Uani 1 1 d . .
F102 F 0.23939(11) 0.40374(11) 0.68296(8) 0.0502(3) Uani 1 1 d . .
F103 F 0.06893(14) 0.44445(14) 0.58505(9) 0.0727(5) Uani 1 1 d . .
F104 F -0.13212(13) 0.37710(13) 0.58774(10) 0.0819(6) Uani 1 1 d . .
F105 F -0.15721(11) 0.26290(12) 0.69228(11) 0.0763(5) Uani 1 1 d . .
F106 F 0.01270(10) 0.22026(11) 0.79166(9) 0.0533(4) Uani 1 1 d . .
C71 C 0.35696(15) 0.31902(15) 0.80429(11) 0.0314(4) Uani 1 1 d . .
C72 C 0.44374(16) 0.38093(16) 0.85733(12) 0.0353(4) Uani 1 1 d . .
C73 C 0.54381(16) 0.39739(17) 0.84500(13) 0.0405(5) Uani 1 1 d . .
C74 C 0.56169(17) 0.35071(18) 0.77825(14) 0.0435(5) Uani 1 1 d . .
C75 C 0.47998(18) 0.28518(17) 0.72501(13) 0.0398(5) Uani 1 1 d . .
C76 C 0.38154(16) 0.27121(16) 0.73917(11) 0.0347(4) Uani 1 1 d . .
C81 C 0.21169(15) 0.37000(15) 0.88603(11) 0.0324(4) Uani 1 1 d . .
C82 C 0.16665(16) 0.34483(16) 0.94142(12) 0.0362(4) Uani 1 1 d . .
C83 C 0.13729(17) 0.41525(19) 0.99416(12) 0.0426(5) Uani 1 1 d . .
C84 C 0.15219(17) 0.51728(19) 0.99308(13) 0.0439(5) Uani 1 1 d . .
C85 C 0.19512(17) 0.54655(16) 0.93851(13) 0.0409(5) Uani 1 1 d . .
C86 C 0.22316(16) 0.47411(16) 0.88744(12) 0.0353(4) Uani 1 1 d . .
C91 C 0.23744(16) 0.17081(16) 0.82474(12) 0.0341(4) Uani 1 1 d . .
C92 C 0.30378(17) 0.14768(17) 0.88989(13) 0.0382(5) Uani 1 1 d . .
C93 C 0.31713(19) 0.04982(19) 0.90136(15) 0.0463(6) Uani 1 1 d . .
C94 C 0.2636(2) -0.03236(18) 0.84496(17) 0.0515(6) Uani 1 1 d . .
C95 C 0.1984(2) -0.01459(18) 0.77870(16) 0.0481(6) Uani 1 1 d . .
C96 C 0.18660(17) 0.08441(16) 0.76954(13) 0.0397(5) Uani 1 1 d . .
C101 C 0.13655(16) 0.30720(15) 0.74259(12) 0.0345(4) Uani 1 1 d . .
C102 C 0.14357(17) 0.36458(17) 0.68806(12) 0.0402(5) Uani 1 1 d . .
C103 C 0.0555(2) 0.38746(19) 0.63575(13) 0.0499(6) Uani 1 1 d . .
C104 C -0.0456(2) 0.3527(2) 0.63668(15) 0.0547(7) Uani 1 1 d . .
C105 C -0.05828(18) 0.29609(18) 0.68913(16) 0.0527(7) Uani 1 1 d . .
C106 C 0.03139(17) 0.27494(16) 0.74043(13) 0.0410(5) Uani 1 1 d . .
B B 0.23618(18) 0.29080(17) 0.81453(13) 0.0314(5) Uani 1 1 d . .

loop_
_atom_site_aniso_label
_atom_site_aniso_U_11
_atom_site_aniso_U_22
_atom_site_aniso_U_33
_atom_site_aniso_U_23
_atom_site_aniso_U_13
_atom_site_aniso_U_12
Ru 0.02646(8) 0.02821(9) 0.02823(8) 0.00843(6) 0.00511(6) 0.00519(6)
P1 0.0359(3) 0.0295(3) 0.0328(3) 0.0083(2) 0.0090(2) 0.0081(2)
P2 0.0265(2) 0.0263(2) 0.0300(2) 0.00637(19) 0.00572(19) 0.00572(18)
N 0.0291(8) 0.0342(9) 0.0351(9) 0.0105(7) 0.0095(7) 0.0072(7)
C1 0.0409(11) 0.0447(13) 0.0325(11) 0.0183(10) -0.0033(9) -0.0051(9)
C2 0.0384(11) 0.0489(13) 0.0471(12) 0.0298(11) 0.0118(9) 0.0135(10)
C3 0.0471(12) 0.0303(10) 0.0387(11) 0.0130(9) 0.0138(9) 0.0053(9)
C3A 0.0392(11) 0.0358(11) 0.0287(9) 0.0087(8) 0.0095(8) 0.0011(9)
C4 0.0375(11) 0.0619(16) 0.0426(12) 0.0139(11) 0.0115(10) -0.0025(11)
C5 0.0456(14) 0.091(2) 0.0624(17) 0.0222(16) 0.0253(13) 0.0119(14)
C6 0.084(2) 0.082(2) 0.0614(17) 0.0278(16) 0.0514(16) 0.0405(18)
C7 0.088(2) 0.0412(13) 0.0340(12) 0.0090(10) 0.0242(12) 0.0115(13)
C7A 0.0483(12) 0.0364(11) 0.0251(9) 0.0101(8) 0.0070(8) 0.0027(9)
C10 0.0319(10) 0.0367(11) 0.0339(10) 0.0089(8) 0.0111(8) 0.0076(8)
C11 0.0290(9) 0.0400(11) 0.0292(9) 0.0086(8) 0.0091(8) 0.0102(8)
C12 0.0514(13) 0.0357(12) 0.0357(11) 0.0051(9) 0.0069(10) 0.0129(10)
C13 0.0613(15) 0.0456(13) 0.0385(12) 0.0132(10) 0.0102(11) 0.0293(12)
C14 0.0368(11) 0.0605(15) 0.0299(10) 0.0107(10) 0.0057(9) 0.0181(10)
C15 0.0318(10) 0.0475(13) 0.0327(10) 0.0075(9) 0.0076(8) 0.0023(9)
C16 0.0318(10) 0.0408(11) 0.0344(10) 0.0145(9) 0.0099(8) 0.0065(8)
C21 0.0505(13) 0.0377(12) 0.0348(11) 0.0058(9) 0.0072(9) 0.0199(10)
C22 0.0473(13) 0.0556(15) 0.0497(14) 0.0041(12) 0.0051(11) 0.0231(12)
C23 0.0529(16) 0.078(2) 0.0636(18) -0.0110(16) -0.0048(13) 0.0338(15)
C24 0.089(2) 0.077(2) 0.0493(16) -0.0091(15) -0.0184(15) 0.0593(19)
C25 0.118(3) 0.0554(17) 0.0409(14) 0.0067(12) 0.0012(16) 0.0475(19)
C26 0.0805(18) 0.0434(14) 0.0378(12) 0.0099(10) 0.0086(12) 0.0239(13)
C31 0.0471(12) 0.0273(10) 0.0370(11) 0.0058(8) 0.0132(9) 0.0015(9)
C32 0.0493(13) 0.0359(12) 0.0395(12) 0.0099(9) 0.0090(10) 0.0002(10)
C33 0.0627(15) 0.0423(13) 0.0395(12) 0.0086(10) 0.0047(11) -0.0098(12)
C34 0.084(2) 0.0457(15) 0.0387(13) 0.0021(11) 0.0203(13) -0.0087(13)
C35 0.0779(19) 0.0396(14) 0.0546(15) -0.0005(11) 0.0306(14) 0.0036(12)
C36 0.0564(14) 0.0369(12) 0.0471(13) 0.0079(10) 0.0181(11) 0.0065(10)
C41 0.0316(9) 0.0283(10) 0.0308(10) 0.0036(8) 0.0015(8) 0.0077(8)
C42 0.0429(11) 0.0334(11) 0.0344(11) 0.0076(9) 0.0049(9) 0.0034(9)
C43 0.0487(13) 0.0319(11) 0.0419(12) 0.0067(9) -0.0011(10) 0.0019(9)
C44 0.0489(13) 0.0350(12) 0.0392(12) -0.0021(9) -0.0056(10) 0.0140(10)
C45 0.0436(12) 0.0493(14) 0.0429(12) -0.0045(10) 0.0092(10) 0.0132(11)
C46 0.0358(11) 0.0398(12) 0.0453(12) -0.0031(10) 0.0119(9) 0.0050(9)
C51 0.0263(9) 0.0315(10) 0.0336(10) 0.0080(8) 0.0079(8) 0.0066(7)
C52 0.0348(11) 0.0345(11) 0.0531(13) -0.0003(10) 0.0028(10) 0.0075(9)
C53 0.0356(11) 0.0470(14) 0.0524(14) -0.0038(11) 0.0004(10) 0.0007(10)
C54 0.0269(10) 0.0587(15) 0.0416(12) 0.0108(11) 0.0033(9) 0.0077(10)
C55 0.0351(11) 0.0466(13) 0.0435(12) 0.0165(10) 0.0115(9) 0.0171(9)
C56 0.0332(10) 0.0339(11) 0.0343(10) 0.0078(8) 0.0097(8) 0.0073(8)
C61 0.0387(10) 0.0298(10) 0.0349(10) 0.0062(8) 0.0121(8) 0.0069(8)
C62 0.0447(12) 0.0549(15) 0.0417(12) 0.0193(11) 0.0128(10) 0.0111(11)
C63 0.0663(16) 0.0630(17) 0.0466(14) 0.0284(13) 0.0173(12) 0.0253(13)
C64 0.085(2) 0.0401(13) 0.0530(15) 0.0201(11) 0.0293(14) 0.0131(13)
C65 0.0631(16) 0.0513(15) 0.0736(18) 0.0244(14) 0.0315(14) 0.0023(13)
C66 0.0446(13) 0.0445(13) 0.0581(15) 0.0192(11) 0.0149(11) 0.0032(10)
F72 0.0390(7) 0.0493(8) 0.0362(7) -0.0051(6) -0.0021(5) 0.0042(6)
F73 0.0310(6) 0.0519(8) 0.0711(10) 0.0056(7) -0.0072(6) -0.0017(6)
F74 0.0393(7) 0.0684(10) 0.0888(11) 0.0339(9) 0.0273(7) 0.0113(7)
F75 0.0642(9) 0.0646(9) 0.0477(8) 0.0144(7) 0.0288(7) 0.0204(7)
F76 0.0448(7) 0.0457(7) 0.0318(6) -0.0024(5) 0.0046(5) 0.0036(6)
F82 0.0554(8) 0.0412(7) 0.0518(8) 0.0149(6) 0.0242(6) 0.0111(6)
F83 0.0596(9) 0.0786(11) 0.0458(8) 0.0132(7) 0.0250(7) 0.0217(8)
F84 0.0621(9) 0.0631(10) 0.0522(8) -0.0139(7) 0.0125(7) 0.0252(8)
F85 0.0666(9) 0.0312(7) 0.0622(9) -0.0034(6) 0.0040(7) 0.0113(6)
F86 0.0484(7) 0.0330(7) 0.0456(7) 0.0093(5) 0.0097(6) 0.0036(5)
F92 0.0465(7) 0.0523(8) 0.0371(7) 0.0113(6) 0.0047(6) 0.0132(6)
F93 0.0646(9) 0.0752(11) 0.0734(10) 0.0465(9) 0.0275(8) 0.0337(8)
F94 0.0943(12) 0.0405(8) 0.1163(14) 0.0349(9) 0.0609(11) 0.0318(8)
F95 0.0801(11) 0.0310(7) 0.0887(12) -0.0075(7) 0.0381(9) -0.0045(7)
F96 0.0454(7) 0.0385(7) 0.0491(8) -0.0040(6) 0.0027(6) -0.0015(6)
F102 0.0501(8) 0.0604(9) 0.0458(7) 0.0252(7) 0.0122(6) 0.0124(7)
F103 0.0856(12) 0.0821(12) 0.0491(9) 0.0298(8) 0.0002(8) 0.0303(9)
F104 0.0619(10) 0.0699(11) 0.0783(11) -0.0012(9) -0.0362(8) 0.0240(8)
F105 0.0308(7) 0.0567(10) 0.1203(15) 0.0025(10) -0.0043(8) 0.0010(7)
F106 0.0367(7) 0.0479(8) 0.0747(10) 0.0142(7) 0.0142(7) 0.0014(6)
C71 0.0310(9) 0.0306(10) 0.0299(9) 0.0084(8) 0.0020(8) 0.0049(8)
C72 0.0349(10) 0.0328(11) 0.0337(10) 0.0058(8) 0.0014(8) 0.0079(8)
C73 0.0283(10) 0.0366(11) 0.0504(13) 0.0127(10) -0.0023(9) 0.0032(8)
C74 0.0325(11) 0.0460(13) 0.0592(14) 0.0240(11) 0.0149(10) 0.0102(9)
C75 0.0443(12) 0.0427(12) 0.0389(11) 0.0148(10) 0.0157(9) 0.0152(10)
C76 0.0365(10) 0.0337(11) 0.0313(10) 0.0069(8) 0.0044(8) 0.0050(8)
C81 0.0291(9) 0.0316(10) 0.0315(10) 0.0028(8) 0.0017(8) 0.0058(8)
C82 0.0341(10) 0.0346(11) 0.0383(11) 0.0069(9) 0.0061(8) 0.0085(8)
C83 0.0360(11) 0.0562(15) 0.0344(11) 0.0052(10) 0.0086(9) 0.0127(10)
C84 0.0364(11) 0.0498(14) 0.0359(11) -0.0074(10) 0.0006(9) 0.0168(10)
C85 0.0379(11) 0.0325(11) 0.0419(12) -0.0009(9) -0.0033(9) 0.0104(9)
C86 0.0322(10) 0.0350(11) 0.0334(10) 0.0043(8) 0.0009(8) 0.0066(8)
C91 0.0322(10) 0.0332(11) 0.0386(11) 0.0063(9) 0.0123(8) 0.0077(8)
C92 0.0373(11) 0.0397(12) 0.0435(12) 0.0113(10) 0.0174(9) 0.0116(9)
C93 0.0457(12) 0.0519(14) 0.0587(14) 0.0284(12) 0.0285(11) 0.0234(11)
C94 0.0580(15) 0.0351(12) 0.0822(19) 0.0231(13) 0.0446(14) 0.0202(11)
C95 0.0506(13) 0.0320(12) 0.0681(16) 0.0039(11) 0.0321(12) 0.0048(10)
C96 0.0383(11) 0.0330(11) 0.0492(13) 0.0039(9) 0.0174(10) 0.0045(9)
C101 0.0336(10) 0.0297(10) 0.0333(10) -0.0010(8) 0.0015(8) 0.0058(8)
C102 0.0409(11) 0.0396(12) 0.0337(11) 0.0017(9) 0.0016(9) 0.0100(9)
C103 0.0582(15) 0.0454(13) 0.0364(12) 0.0042(10) -0.0041(10) 0.0176(11)
C104 0.0464(14) 0.0451(14) 0.0500(14) -0.0069(11) -0.0179(11) 0.0165(11)
C105 0.0317(11) 0.0352(12) 0.0716(17) -0.0076(12) -0.0075(11) 0.0038(9)
C106 0.0344(11) 0.0310(11) 0.0483(13) -0.0007(9) 0.0012(9) 0.0038(9)
B 0.0305(11) 0.0299(11) 0.0303(11) 0.0039(9) 0.0037(9) 0.0035(9)

loop_
_atom_type_symbol
_atom_type_description
_atom_type_scat_dispersion_real
_atom_type_scat_dispersion_imag
_atom_type_scat_source
C C 0.0033 0.0016 'International Tables Vol C Tables 4.2.6.8 and 6.1.1.4'
H H 0.0000 0.0000 'International Tables Vol C Tables 4.2.6.8 and 6.1.1.4'
B B 0.0013 0.0007 'International Tables Vol C Tables 4.2.6.8 and 6.1.1.4'
N N 0.0061 0.0033 'International Tables Vol C Tables 4.2.6.8 and 6.1.1.4'
F F 0.0171 0.0103 'International Tables Vol C Tables 4.2.6.8 and 6.1.1.4'
P P 0.1023 0.0942 'International Tables Vol C Tables 4.2.6.8 and 6.1.1.4'
Ru Ru -1.2594 0.8363 'International Tables Vol C Tables 4.2.6.8 and 6.1.1.4'

loop_
_geom_angle_atom_site_label_1
_geom_angle_atom_site_label_2
_geom_angle_atom_site_label_3
_geom_angle
N Ru C1 155.83(7)
N Ru C2 137.20(8)
C1 Ru C2 37.64(9)
N Ru C3 102.19(7)
C1 Ru C3 62.90(8)
C2 Ru C3 37.20(8)
N Ru P2 89.61(5)
C1 Ru P2 112.18(6)
C2 Ru P2 91.08(6)
C3 Ru P2 105.84(6)
N Ru C7A 119.45(7)
C1 Ru C7A 37.54(8)
C2 Ru C7A 61.65(8)
C3 Ru C7A 61.45(8)
P2 Ru C7A 149.44(6)
N Ru P1 91.07(5)
C1 Ru P1 97.85(6)
C2 Ru P1 131.60(7)
C3 Ru P1 156.90(6)
P2 Ru P1 92.932(19)
C7A Ru P1 95.59(5)
N Ru C3A 94.61(7)
C1 Ru C3A 61.86(7)
C2 Ru C3A 61.13(8)
C3 Ru C3A 36.66(8)
P2 Ru C3A 142.23(6)
C7A Ru C3A 36.04(7)
P1 Ru C3A 124.42(5)
C21 P1 C31 103.87(10)
C21 P1 Ru 116.31(8)
C31 P1 Ru 117.61(7)
C21 P1 H1P 98.9(9)
C31 P1 H1P 99.8(9)
Ru P1 H1P 117.4(9)
C51 P2 C61 102.26(9)
C51 P2 C41 106.29(9)
C61 P2 C41 100.55(9)
C51 P2 Ru 110.62(6)
C61 P2 Ru 120.70(7)
C41 P2 Ru 114.79(7)
C10 N Ru 178.66(17)
C2 C1 C7A 107.57(19)
C2 C1 Ru 71.53(12)
C7A C1 Ru 75.98(11)
C3 C2 C1 109.26(19)
C3 C2 Ru 72.66(12)
C1 C2 Ru 70.83(12)
C2 C3 C3A 107.81(19)
C2 C3 Ru 70.14(11)
C3A C3 Ru 75.10(12)
C4 C3A C3 131.4(2)
C4 C3A C7A 120.4(2)
C3 C3A C7A 108.23(18)
C4 C3A Ru 125.39(15)
C3 C3A Ru 68.24(11)
C7A C3A Ru 71.79(11)
C5 C4 C3A 118.6(2)
C4 C5 C6 121.8(3)
C7 C6 C5 121.8(2)
C6 C7 C7A 118.0(2)
C7 C7A C3A 119.3(2)
C7 C7A C1 133.8(2)
C3A C7A C1 106.89(19)
C7 C7A Ru 127.20(15)
C3A C7A Ru 72.17(11)
C1 C7A Ru 66.48(11)
N C10 C11 176.3(2)
C16 C11 C12 121.09(18)
C16 C11 C10 120.27(18)
C12 C11 C10 118.60(19)
C13 C12 C11 118.9(2)
C14 C13 C12 120.2(2)
C13 C14 C15 120.8(2)
C14 C15 C16 120.1(2)
C15 C16 C11 118.87(19)
C22 C21 C26 119.5(2)
C22 C21 P1 119.28(18)
C26 C21 P1 121.2(2)
C21 C22 C23 120.2(3)
C24 C23 C22 119.7(3)
C23 C24 C25 120.5(3)
C24 C25 C26 120.3(3)
C25 C26 C21 119.7(3)
C36 C31 C32 118.5(2)
C36 C31 P1 122.41(18)
C32 C31 P1 119.05(17)
C33 C32 C31 120.8(2)
C34 C33 C32 120.3(2)
C33 C34 C35 119.7(2)
C34 C35 C36 120.5(3)
C35 C36 C31 120.2(2)
C42 C41 C46 118.63(19)
C42 C41 P2 120.44(16)
C46 C41 P2 120.90(16)
C41 C42 C43 121.0(2)
C44 C43 C42 119.6(2)
C45 C44 C43 120.2(2)
C44 C45 C46 120.3(2)
C45 C46 C41 120.2(2)
C56 C51 C52 118.90(18)
C56 C51 P2 124.32(15)
C52 C51 P2 116.58(15)
C53 C52 C51 120.8(2)
C54 C53 C52 119.7(2)
C55 C54 C53 120.4(2)
C54 C55 C56 120.2(2)
C51 C56 C55 120.03(19)
C66 C61 C62 117.9(2)
C66 C61 P2 122.51(16)
C62 C61 P2 119.41(16)
C63 C62 C61 121.2(2)
C64 C63 C62 120.0(2)
C65 C64 C63 120.0(2)
C64 C65 C66 120.0(2)
C61 C66 C65 120.8(2)
C72 C71 C76 113.20(18)
C72 C71 B 127.28(18)
C76 C71 B 119.29(17)
F72 C72 C71 121.35(18)
F72 C72 C73 115.20(18)
C71 C72 C73 123.4(2)
F73 C73 C74 119.3(2)
F73 C73 C72 120.2(2)
C74 C73 C72 120.4(2)
F74 C74 C73 120.9(2)
F74 C74 C75 120.4(2)
C73 C74 C75 118.7(2)
F75 C75 C74 120.0(2)
F75 C75 C76 120.8(2)
C74 C75 C76 119.2(2)
F76 C76 C75 115.92(18)
F76 C76 C71 119.08(18)
C75 C76 C71 125.00(19)
C82 C81 C86 113.01(19)
C82 C81 B 127.50(18)
C86 C81 B 118.93(18)
F82 C82 C81 121.14(18)
F82 C82 C83 114.61(19)
C81 C82 C83 124.2(2)
F83 C83 C84 119.9(2)
F83 C83 C82 120.3(2)
C84 C83 C82 119.8(2)
F84 C84 C83 120.6(2)
F84 C84 C85 120.9(2)
C83 C84 C85 118.5(2)
F85 C85 C86 120.3(2)
F85 C85 C84 120.0(2)
C86 C85 C84 119.7(2)
F86 C86 C85 115.61(19)
F86 C86 C81 119.63(18)
C85 C86 C81 124.7(2)
C92 C91 C96 113.0(2)
C92 C91 B 120.06(18)
C96 C91 B 126.46(19)
F92 C92 C93 116.4(2)
F92 C92 C91 118.98(19)
C93 C92 C91 124.6(2)
F93 C93 C94 120.1(2)
F93 C93 C92 120.4(2)
C94 C93 C92 119.5(2)
F94 C94 C95 121.0(3)
F94 C94 C93 120.3(2)
C95 C94 C93 118.7(2)
F95 C95 C94 119.6(2)
F95 C95 C96 120.3(2)
C94 C95 C96 120.1(2)
F96 C96 C95 115.4(2)
F96 C96 C91 120.59(19)
C95 C96 C91 124.0(2)
C102 C101 C106 113.27(19)
C102 C101 B 126.69(18)
C106 C101 B 119.28(19)
F102 C102 C101 121.24(18)
F102 C102 C103 114.7(2)
C101 C102 C103 124.0(2)
F103 C103 C104 120.0(2)
F103 C103 C102 120.5(2)
C104 C103 C102 119.5(2)
F104 C104 C105 120.3(3)
F104 C104 C103 120.2(3)
C105 C104 C103 119.5(2)
F105 C105 C104 120.5(2)
F105 C105 C106 120.1(3)
C104 C105 C106 119.4(2)
F106 C106 C105 116.1(2)
F106 C106 C101 119.56(19)
C105 C106 C101 124.4(2)
C91 B C71 101.95(15)
C91 B C101 113.61(16)
C71 B C101 114.08(17)
C91 B C81 114.95(17)
C71 B C81 113.09(16)
C101 B C81 99.78(15)

loop_
_geom_bond_atom_site_label_1
_geom_bond_atom_site_label_2
_geom_bond_distance
Ru N 2.0310(16)
Ru C1 2.187(2)
Ru C2 2.196(2)
Ru C3 2.229(2)
Ru P2 2.2889(5)
Ru C7A 2.314(2)
Ru P1 2.3148(5)
Ru C3A 2.3193(19)
P1 C21 1.817(2)
P1 C31 1.833(2)
P1 H1P 1.34(2)
P2 C51 1.8228(19)
P2 C61 1.834(2)
P2 C41 1.839(2)
N C10 1.148(2)
C1 C2 1.414(3)
C1 C7A 1.453(3)
C2 C3 1.412(3)
C3 C3A 1.433(3)
C3A C4 1.411(3)
C3A C7A 1.434(3)
C4 C5 1.341(4)
C5 C6 1.409(4)
C6 C7 1.374(4)
C7 C7A 1.414(3)
C10 C11 1.440(3)
C11 C16 1.391(3)
C11 C12 1.396(3)
C12 C13 1.384(3)
C13 C14 1.378(3)
C14 C15 1.381(3)
C15 C16 1.389(3)
C21 C22 1.388(4)
C21 C26 1.393(3)
C22 C23 1.391(3)
C23 C24 1.375(5)
C24 C25 1.378(5)
C25 C26 1.387(4)
C31 C36 1.393(3)
C31 C32 1.397(3)
C32 C33 1.385(3)
C33 C34 1.377(4)
C34 C35 1.385(4)
C35 C36 1.392(3)
C41 C42 1.388(3)
C41 C46 1.396(3)
C42 C43 1.390(3)
C43 C44 1.379(3)
C44 C45 1.378(3)
C45 C46 1.389(3)
C51 C56 1.385(3)
C51 C52 1.397(3)
C52 C53 1.381(3)
C53 C54 1.380(3)
C54 C55 1.375(3)
C55 C56 1.396(3)
C61 C66 1.389(3)
C61 C62 1.390(3)
C62 C63 1.382(3)
C63 C64 1.376(4)
C64 C65 1.372(4)
C65 C66 1.391(3)
F72 C72 1.346(2)
F73 C73 1.350(2)
F74 C74 1.344(2)
F75 C75 1.353(2)
F76 C76 1.355(2)
F82 C82 1.356(2)
F83 C83 1.350(3)
F84 C84 1.346(2)
F85 C85 1.354(3)
F86 C86 1.355(2)
F92 C92 1.356(3)
F93 C93 1.346(3)
F94 C94 1.343(3)
F95 C95 1.352(3)
F96 C96 1.349(3)
F102 C102 1.349(3)
F103 C103 1.344(3)
F104 C104 1.350(3)
F105 C105 1.350(3)
F106 C106 1.352(3)
C71 C72 1.386(3)
C71 C76 1.387(3)
C71 B 1.656(3)
C72 C73 1.388(3)
C73 C74 1.367(3)
C74 C75 1.372(3)
C75 C76 1.379(3)
C81 C82 1.382(3)
C81 C86 1.387(3)
C81 B 1.660(3)
C82 C83 1.384(3)
C83 C84 1.371(3)
C84 C85 1.372(3)
C85 C86 1.371(3)
C91 C92 1.387(3)
C91 C96 1.392(3)
C91 B 1.652(3)
C92 C93 1.381(3)
C93 C94 1.374(4)
C94 C95 1.367(4)
C95 C96 1.382(3)
C101 C102 1.387(3)
C101 C106 1.393(3)
C101 B 1.658(3)
C102 C103 1.387(3)
C103 C104 1.368(4)
C104 C105 1.365(4)
C105 C106 1.383(3)

loop_
_geom_torsion_atom_site_label_1
_geom_torsion_atom_site_label_2
_geom_torsion_atom_site_label_3
_geom_torsion_atom_site_label_4
_geom_torsion
N Ru P1 C21 20.88(10)
C1 Ru P1 C21 -136.58(10)
C2 Ru P1 C21 -155.40(11)
C3 Ru P1 C21 -104.70(17)
P2 Ru P1 C21 110.55(8)
C7A Ru P1 C21 -98.84(10)
C3A Ru P1 C21 -75.44(10)
N Ru P1 C31 144.96(9)
C1 Ru P1 C31 -12.51(10)
C2 Ru P1 C31 -31.32(12)
C3 Ru P1 C31 19.37(17)
P2 Ru P1 C31 -125.38(8)
C7A Ru P1 C31 25.23(10)
C3A Ru P1 C31 48.63(10)
N Ru P2 C51 -174.84(8)
C1 Ru P2 C51 -5.59(10)
C2 Ru P2 C51 -37.64(9)
C3 Ru P2 C51 -72.28(9)
C7A Ru P2 C51 -12.06(13)
P1 Ru P2 C51 94.11(7)
C3A Ru P2 C51 -77.81(11)
N Ru P2 C61 66.00(9)
C1 Ru P2 C61 -124.75(10)
C2 Ru P2 C61 -156.80(10)
C3 Ru P2 C61 168.56(10)
C7A Ru P2 C61 -131.22(13)
P1 Ru P2 C61 -25.05(8)
C3A Ru P2 C61 163.03(11)
N Ru P2 C41 -54.58(8)
C1 Ru P2 C41 114.67(9)
C2 Ru P2 C41 82.62(9)
C3 Ru P2 C41 47.98(9)
C7A Ru P2 C41 108.20(12)
P1 Ru P2 C41 -145.63(7)
C3A Ru P2 C41 42.45(11)
N Ru C1 C2 92.6(2)
C3 Ru C1 C2 36.72(12)
P2 Ru C1 C2 -60.31(13)
C7A Ru C1 C2 114.29(18)
P1 Ru C1 C2 -156.74(12)
C3A Ru C1 C2 78.28(13)
N Ru C1 C7A -21.7(3)
C2 Ru C1 C7A -114.29(18)
C3 Ru C1 C7A -77.57(13)
P2 Ru C1 C7A -174.60(10)
P1 Ru C1 C7A 88.97(12)
C3A Ru C1 C7A -36.01(12)
C7A C1 C2 C3 5.2(2)
Ru C1 C2 C3 -62.88(15)
C7A C1 C2 Ru 68.06(13)
N Ru C2 C3 -24.66(19)
C1 Ru C2 C3 118.32(19)
P2 Ru C2 C3 -115.25(13)
C7A Ru C2 C3 79.20(14)
P1 Ru C2 C3 149.87(11)
C3A Ru C2 C3 37.93(12)
N Ru C2 C1 -142.98(13)
C3 Ru C2 C1 -118.32(19)
P2 Ru C2 C1 126.43(12)
C7A Ru C2 C1 -39.13(12)
P1 Ru C2 C1 31.54(15)
C3A Ru C2 C1 -80.39(13)
C1 C2 C3 C3A -4.5(2)
Ru C2 C3 C3A -66.23(14)
C1 C2 C3 Ru 61.73(14)
N Ru C3 C2 163.14(13)
C1 Ru C3 C2 -37.15(14)
P2 Ru C3 C2 70.05(13)
C7A Ru C3 C2 -79.79(14)
P1 Ru C3 C2 -73.1(2)
C3A Ru C3 C2 -115.63(19)
N Ru C3 C3A -81.23(12)
C1 Ru C3 C3A 78.48(13)
C2 Ru C3 C3A 115.63(18)
P2 Ru C3 C3A -174.32(10)
C7A Ru C3 C3A 35.84(12)
P1 Ru C3 C3A 42.5(2)
C2 C3 C3A C4 -178.4(2)
Ru C3 C3A C4 118.6(2)
C2 C3 C3A C7A 2.0(2)
Ru C3 C3A C7A -60.94(14)
C2 C3 C3A Ru 62.96(14)
N Ru C3A C4 -21.8(2)
C1 Ru C3A C4 152.3(2)
C2 Ru C3A C4 -164.6(2)
C3 Ru C3A C4 -126.1(3)
P2 Ru C3A C4 -117.17(19)
C7A Ru C3A C4 114.8(2)
P1 Ru C3A C4 72.6(2)
N Ru C3A C3 104.27(13)
C1 Ru C3A C3 -81.56(14)
C2 Ru C3A C3 -38.50(13)
P2 Ru C3A C3 8.94(16)
C7A Ru C3A C3 -119.07(18)
P1 Ru C3A C3 -161.27(10)
N Ru C3A C7A -136.67(12)
C1 Ru C3A C7A 37.50(13)
C2 Ru C3A C7A 80.57(14)
C3 Ru C3A C7A 119.07(18)
P2 Ru C3A C7A 128.01(11)
P1 Ru C3A C7A -42.20(14)
C3 C3A C4 C5 177.7(2)
C7A C3A C4 C5 -2.7(3)
Ru C3A C4 C5 -91.2(3)
C3A C4 C5 C6 1.1(4)
C4 C5 C6 C7 1.0(4)
C5 C6 C7 C7A -1.4(4)
C6 C7 C7A C3A -0.2(3)
C6 C7 C7A C1 -179.1(2)
C6 C7 C7A Ru 88.9(3)
C4 C3A C7A C7 2.3(3)
C3 C3A C7A C7 -178.07(18)
Ru C3A C7A C7 123.21(19)
C4 C3A C7A C1 -178.52(19)
C3 C3A C7A C1 1.1(2)
Ru C3A C7A C1 -57.60(13)
C4 C3A C7A Ru -120.92(19)
C3 C3A C7A Ru 58.72(14)
C2 C1 C7A C7 175.2(2)
Ru C1 C7A C7 -119.7(2)
C2 C1 C7A C3A -3.8(2)
Ru C1 C7A C3A 61.24(14)
C2 C1 C7A Ru -65.07(14)
N Ru C7A C7 -61.9(2)
C1 Ru C7A C7 128.1(3)
C2 Ru C7A C7 167.3(2)
C3 Ru C7A C7 -150.1(2)
P2 Ru C7A C7 137.96(18)
P1 Ru C7A C7 32.5(2)
C3A Ru C7A C7 -113.7(3)
N Ru C7A C3A 51.77(14)
C1 Ru C7A C3A -118.22(18)
C2 Ru C7A C3A -78.99(13)
C3 Ru C7A C3A -36.45(12)
P2 Ru C7A C3A -108.36(13)
P1 Ru C7A C3A 146.17(11)
N Ru C7A C1 169.99(12)
C2 Ru C7A C1 39.23(13)
C3 Ru C7A C1 81.77(14)
P2 Ru C7A C1 9.86(19)
P1 Ru C7A C1 -95.61(12)
C3A Ru C7A C1 118.22(18)
C16 C11 C12 C13 0.3(3)
C10 C11 C12 C13 178.2(2)
C11 C12 C13 C14 0.2(3)
C12 C13 C14 C15 -0.8(4)
C13 C14 C15 C16 0.9(3)
C14 C15 C16 C11 -0.3(3)
C12 C11 C16 C15 -0.2(3)
C10 C11 C16 C15 -178.12(18)
C31 P1 C21 C22 -85.7(2)
Ru P1 C21 C22 45.2(2)
C31 P1 C21 C26 94.7(2)
Ru P1 C21 C26 -134.45(17)
C26 C21 C22 C23 -1.8(4)
P1 C21 C22 C23 178.5(2)
C21 C22 C23 C24 1.7(4)
C22 C23 C24 C25 -0.3(4)
C23 C24 C25 C26 -0.9(4)
C24 C25 C26 C21 0.7(4)
C22 C21 C26 C25 0.6(4)
P1 C21 C26 C25 -179.68(19)
C21 P1 C31 C36 12.9(2)
Ru P1 C31 C36 -117.21(17)
C21 P1 C31 C32 -167.30(17)
Ru P1 C31 C32 62.59(18)
C36 C31 C32 C33 1.8(3)
P1 C31 C32 C33 -177.98(17)
C31 C32 C33 C34 -0.3(3)
C32 C33 C34 C35 -1.2(4)
C33 C34 C35 C36 1.0(4)
C34 C35 C36 C31 0.6(4)
C32 C31 C36 C35 -2.0(3)
P1 C31 C36 C35 177.82(18)
C51 P2 C41 C42 115.79(17)
C61 P2 C41 C42 -137.99(16)
Ru P2 C41 C42 -6.84(18)
C51 P2 C41 C46 -66.15(18)
C61 P2 C41 C46 40.08(19)
Ru P2 C41 C46 171.23(15)
C46 C41 C42 C43 0.9(3)
P2 C41 C42 C43 178.97(16)
C41 C42 C43 C44 0.0(3)
C42 C43 C44 C45 -1.1(3)
C43 C44 C45 C46 1.4(3)
C44 C45 C46 C41 -0.5(3)
C42 C41 C46 C45 -0.6(3)
P2 C41 C46 C45 -178.70(17)
C61 P2 C51 C56 -120.01(18)
C41 P2 C51 C56 -15.0(2)
Ru P2 C51 C56 110.20(17)
C61 P2 C51 C52 65.24(18)
C41 P2 C51 C52 170.23(17)
Ru P2 C51 C52 -64.55(17)
C56 C51 C52 C53 -0.4(3)
P2 C51 C52 C53 174.63(19)
C51 C52 C53 C54 -0.2(4)
C52 C53 C54 C55 0.8(4)
C53 C54 C55 C56 -0.7(3)
C52 C51 C56 C55 0.5(3)
P2 C51 C56 C55 -174.11(16)
C54 C55 C56 C51 0.0(3)
C51 P2 C61 C66 14.7(2)
C41 P2 C61 C66 -94.7(2)
Ru P2 C61 C66 137.92(17)
C51 P2 C61 C62 -169.79(18)
C41 P2 C61 C62 80.79(19)
Ru P2 C61 C62 -46.6(2)
C66 C61 C62 C63 1.2(4)
P2 C61 C62 C63 -174.5(2)
C61 C62 C63 C64 -1.0(4)
C62 C63 C64 C65 0.5(4)
C63 C64 C65 C66 -0.2(4)
C62 C61 C66 C65 -0.9(4)
P2 C61 C66 C65 174.7(2)
C64 C65 C66 C61 0.4(4)
C76 C71 C72 F72 -176.73(17)
B C71 C72 F72 -2.2(3)
C76 C71 C72 C73 3.0(3)
B C71 C72 C73 177.44(19)
F72 C72 C73 F73 0.9(3)
C71 C72 C73 F73 -178.77(19)
F72 C72 C73 C74 178.89(18)
C71 C72 C73 C74 -0.8(3)
F73 C73 C74 F74 -2.5(3)
C72 C73 C74 F74 179.57(19)
F73 C73 C74 C75 176.03(19)
C72 C73 C74 C75 -1.9(3)
F74 C74 C75 F75 1.3(3)
C73 C74 C75 F75 -177.16(19)
F74 C74 C75 C76 -179.25(19)
C73 C74 C75 C76 2.3(3)
F75 C75 C76 F76 -0.9(3)
C74 C75 C76 F76 179.64(19)
F75 C75 C76 C71 179.54(18)
C74 C75 C76 C71 0.1(3)
C72 C71 C76 F76 177.86(17)
B C71 C76 F76 2.9(3)
C72 C71 C76 C75 -2.6(3)
B C71 C76 C75 -177.61(19)
C86 C81 C82 F82 177.61(17)
B C81 C82 F82 6.4(3)
C86 C81 C82 C83 -1.1(3)
B C81 C82 C83 -172.25(19)
F82 C82 C83 F83 2.0(3)
C81 C82 C83 F83 -179.24(19)
F82 C82 C83 C84 -178.52(18)
C81 C82 C83 C84 0.2(3)
F83 C83 C84 F84 0.6(3)
C82 C83 C84 F84 -178.87(19)
F83 C83 C84 C85 -179.76(19)
C82 C83 C84 C85 0.8(3)
F84 C84 C85 F85 -0.9(3)
C83 C84 C85 F85 179.47(19)
F84 C84 C85 C86 178.80(19)
C83 C84 C85 C86 -0.8(3)
F85 C85 C86 F86 -1.3(3)
C84 C85 C86 F86 178.98(18)
F85 C85 C86 C81 179.62(18)
C84 C85 C86 C81 -0.1(3)
C82 C81 C86 F86 -178.03(17)
B C81 C86 F86 -6.0(3)
C82 C81 C86 C85 1.0(3)
B C81 C86 C85 173.00(19)
C96 C91 C92 F92 177.95(18)
B C91 C92 F92 5.1(3)
C96 C91 C92 C93 -1.8(3)
B C91 C92 C93 -174.70(19)
F92 C92 C93 F93 2.2(3)
C91 C92 C93 F93 -178.06(19)
F92 C92 C93 C94 -178.62(19)
C91 C92 C93 C94 1.2(3)
F93 C93 C94 F94 -0.2(3)
C92 C93 C94 F94 -179.44(19)
F93 C93 C94 C95 179.3(2)
C92 C93 C94 C95 0.1(3)
F94 C94 C95 F95 0.2(3)
C93 C94 C95 F95 -179.4(2)
F94 C94 C95 C96 179.0(2)
C93 C94 C95 C96 -0.5(3)
F95 C95 C96 F96 -2.5(3)
C94 C95 C96 F96 178.6(2)
F95 C95 C96 C91 178.5(2)
C94 C95 C96 C91 -0.3(3)
C92 C91 C96 F96 -177.49(18)
B C91 C96 F96 -5.2(3)
C92 C91 C96 C95 1.4(3)
B C91 C96 C95 173.7(2)
C106 C101 C102 F102 178.71(19)
B C101 C102 F102 8.8(3)
C106 C101 C102 C103 -0.6(3)
B C101 C102 C103 -170.5(2)
F102 C102 C103 F103 0.1(3)
C101 C102 C103 F103 179.4(2)
F102 C102 C103 C104 -179.1(2)
C101 C102 C103 C104 0.3(4)
F103 C103 C104 F104 -1.2(4)
C102 C103 C104 F104 177.9(2)
F103 C103 C104 C105 -179.1(2)
C102 C103 C104 C105 0.0(4)
F104 C104 C105 F105 0.7(4)
C103 C104 C105 F105 178.5(2)
F104 C104 C105 C106 -177.8(2)
C103 C104 C105 C106 0.1(4)
F105 C105 C106 F106 0.2(3)
C104 C105 C106 F106 178.7(2)
F105 C105 C106 C101 -178.9(2)
C104 C105 C106 C101 -0.4(4)
C102 C101 C106 F106 -178.47(19)
B C101 C106 F106 -7.7(3)
C102 C101 C106 C105 0.6(3)
B C101 C106 C105 171.4(2)
C92 C91 B C71 68.1(2)
C96 C91 B C71 -103.7(2)
C92 C91 B C101 -168.67(18)
C96 C91 B C101 19.5(3)
C92 C91 B C81 -54.6(2)
C96 C91 B C81 133.6(2)
C72 C71 B C91 -106.8(2)
C76 C71 B C91 67.3(2)
C72 C71 B C101 130.3(2)
C76 C71 B C101 -55.5(2)
C72 C71 B C81 17.1(3)
C76 C71 B C81 -168.67(17)
C102 C101 B C91 -134.3(2)
C106 C101 B C91 56.4(2)
C102 C101 B C71 -18.0(3)
C106 C101 B C71 172.67(18)
C102 C101 B C81 102.9(2)
C106 C101 B C81 -66.5(2)
C82 C81 B C91 -17.8(3)
C86 C81 B C91 171.48(17)
C82 C81 B C71 -134.3(2)
C86 C81 B C71 54.9(2)
C82 C81 B C101 104.1(2)
C86 C81 B C101 -66.6(2)
